data_1555301
loop_
_publ_author_name
'Dabrowa, Kajetan'
'Niedbala, Patryk'
'Majdecki, Maciej'
'Duszewski, Piotr'
'Jurczak, Janusz'

_publ_section_title
;
 A General Method for Synthesis of Unclosed Cryptands via H-Bond Templated
 Macrocyclization and Subsequent Mild Postfunctionalization.
;
_journal_issue 19
_journal_name_full 'Organic letters'
_journal_page_first 4774
_journal_page_last 4777
_journal_paper_doi 10.1021/acs.orglett.5b02324
_journal_volume 17
_journal_year 2015
_chemical_formula_moiety 'C32 H35 N7 O9 * (CH3)2SO * H2O'
_chemical_formula_sum 'C34 H43 N7 O11 S'
_chemical_formula_weight 757.81
_space_group_IT_number 14
_space_group_name_Hall '-P 2yn'
_space_group_name_H-M_alt 'P 1 21/n 1'
_symmetry_cell_setting monoclinic
_symmetry_space_group_name_H-M 'P 1 21/n 1'
_atom_sites_solution_hydrogens geom
_atom_sites_solution_primary direct
_atom_sites_solution_secondary difmap
_audit_creation_method SHELXL-97
_cell_angle_alpha 90.00
_cell_angle_beta 103.987(2)
_cell_angle_gamma 90.00
_cell_formula_units_Z 4
_cell_length_a 13.5559(2)
_cell_length_b 16.9708(3)
_cell_length_c 16.5586(3)
_cell_measurement_reflns_used 5506
_cell_measurement_temperature 100(2)
_cell_measurement_theta_max 71.8596
_cell_measurement_theta_min 3.3571
_cell_volume 3696.43(11)
_computing_structure_refinement 'SHELXL-97 (Sheldrick, 2008)'
_diffrn_ambient_temperature 100(2)
_diffrn_measured_fraction_theta_full 0.979
_diffrn_measured_fraction_theta_max 0.979
_diffrn_measurement_device_type 'SuperNova, Dual, Cu at zero, Eos'
_diffrn_radiation_monochromator mirror
_diffrn_radiation_source 'SuperNova (Cu) X-ray Source'
_diffrn_radiation_type CuK\a
_diffrn_radiation_wavelength 1.54184
_diffrn_reflns_av_R_equivalents 0.0328
_diffrn_reflns_av_sigmaI/netI 0.0550
_diffrn_reflns_limit_h_max 16
_diffrn_reflns_limit_h_min -16
_diffrn_reflns_limit_k_max 18
_diffrn_reflns_limit_k_min -20
_diffrn_reflns_limit_l_max 20
_diffrn_reflns_limit_l_min -17
_diffrn_reflns_number 13987
_diffrn_reflns_theta_full 72.00
_diffrn_reflns_theta_max 72.00
_diffrn_reflns_theta_min 3.79
_exptl_absorpt_coefficient_mu 1.365
_exptl_absorpt_correction_T_max 0.9349
_exptl_absorpt_correction_T_min 0.6850
_exptl_absorpt_correction_type multi-scan
_exptl_absorpt_process_details
;
CrysAlisPro, Agilent Technologies,
Version 1.171.35.19 (release 27-10-2011 CrysAlis171 .NET)
(compiled Oct 27 2011,15:02:11)
Empirical absorption correction using spherical harmonics,
 implemented in SCALE3 ABSPACK scaling algorithm.
;
_exptl_crystal_colour &#x00E7;olourless
_exptl_crystal_density_diffrn 1.362
_exptl_crystal_density_method 'not measured'
_exptl_crystal_description prism
_exptl_crystal_F_000 1600
_exptl_crystal_size_max 0.30
_exptl_crystal_size_mid 0.20
_exptl_crystal_size_min 0.05
_refine_diff_density_max 0.328
_refine_diff_density_min -0.324
_refine_diff_density_rms 0.066
_refine_ls_extinction_coef 0.00058(8)
_refine_ls_extinction_expression Fc^*^=kFc[1+0.001xFc^2^\l^3^/sin(2\q)]^-1/4^
_refine_ls_extinction_method SHELXL
_refine_ls_goodness_of_fit_ref 1.027
_refine_ls_hydrogen_treatment mixed
_refine_ls_matrix_type full
_refine_ls_number_parameters 489
_refine_ls_number_reflns 7117
_refine_ls_number_restraints 0
_refine_ls_restrained_S_all 1.027
_refine_ls_R_factor_all 0.0675
_refine_ls_R_factor_gt 0.0483
_refine_ls_shift/su_max 0.000
_refine_ls_shift/su_mean 0.000
_refine_ls_structure_factor_coef Fsqd
_refine_ls_weighting_details 'calc w=1/[\s^2^(Fo^2^)+(0.0532P)^2^+2.2201P] where P=(Fo^2^+2Fc^2^)/3'
_refine_ls_weighting_scheme calc
_refine_ls_wR_factor_gt 0.1149
_refine_ls_wR_factor_ref 0.1275
_reflns_number_gt 5442
_reflns_number_total 7117
_reflns_threshold_expression >2\s(I)
_cod_data_source_file ol5b02324_si_002.cif
_cod_data_source_block 7d-DMSO-H2O
_cod_original_sg_symbol_H-M P21/n'
_cod_database_code 1555301

loop_
_symmetry_equiv_pos_as_xyz
'x, y, z'
'-x+1/2, y+1/2, -z+1/2'
'-x, -y, -z'
'x-1/2, -y-1/2, z-1/2'

loop_
_atom_site_label
_atom_site_type_symbol
_atom_site_fract_x
_atom_site_fract_y
_atom_site_fract_z
_atom_site_U_iso_or_equiv
_atom_site_adp_type
_atom_site_occupancy
_atom_site_symmetry_multiplicity
_atom_site_calc_flag
_atom_site_refinement_flags
O1W O 1.65735(16) -0.41732(12) -0.05444(12) 0.0360(5) Uani 1 1 d .
H1V H 1.719(3) -0.428(2) -0.023(2) 0.067(12) Uiso 1 1 d .
H1W H 1.649(3) -0.362(2) -0.062(2) 0.069(12) Uiso 1 1 d .
C1S C 0.79402(19) 0.18270(16) -0.10395(15) 0.0271(6) Uani 1 1 d .
H1S1 H 0.7831 0.1354 -0.1366 0.041 Uiso 1 1 calc R
H1S2 H 0.8527 0.2097 -0.1129 0.041 Uiso 1 1 calc R
H1S3 H 0.7355 0.2162 -0.1202 0.041 Uiso 1 1 calc R
C2S C 0.83990(19) 0.25584(15) 0.04262(15) 0.0263(5) Uani 1 1 d .
H2S1 H 0.7856 0.2902 0.0156 0.039 Uiso 1 1 calc R
H2S2 H 0.9026 0.2738 0.0318 0.039 Uiso 1 1 calc R
H2S3 H 0.8454 0.2561 0.1015 0.039 Uiso 1 1 calc R
O1S O 0.71081(12) 0.13683(10) 0.01608(10) 0.0251(4) Uani 1 1 d .
S1 S 0.81398(4) 0.15827(3) 0.00353(4) 0.02085(14) Uani 1 1 d .
C1 C 1.37891(17) -0.18027(14) -0.35757(14) 0.0204(5) Uani 1 1 d .
C2 C 1.29144(17) -0.21474(14) -0.40453(14) 0.0197(5) Uani 1 1 d .
H2 H 1.2889 -0.2342 -0.4575 0.024 Uiso 1 1 calc R
C3 C 1.20780(17) -0.21953(13) -0.37085(13) 0.0187(5) Uani 1 1 d .
H3 H 1.1483 -0.2430 -0.4012 0.022 Uiso 1 1 calc R
C4 C 1.21172(16) -0.18949(13) -0.29151(13) 0.0172(5) Uani 1 1 d .
C5 C 1.30118(17) -0.15468(14) -0.24599(14) 0.0214(5) Uani 1 1 d .
H5 H 1.3040 -0.1345 -0.1933 0.026 Uiso 1 1 calc R
C6 C 1.38565(17) -0.15002(15) -0.27859(14) 0.0232(5) Uani 1 1 d .
H6 H 1.4456 -0.1272 -0.2483 0.028 Uiso 1 1 calc R
C7 C 1.12137(16) -0.18869(14) -0.25504(13) 0.0183(5) Uani 1 1 d .
C8 C 0.96437(16) -0.25391(14) -0.24693(13) 0.0177(5) Uani 1 1 d .
C9 C 0.89010(17) -0.19515(14) -0.26514(14) 0.0194(5) Uani 1 1 d .
C10 C 0.80441(17) -0.19995(15) -0.23381(14) 0.0220(5) Uani 1 1 d .
H10 H 0.7565 -0.1596 -0.2439 0.026 Uiso 1 1 calc R
C11 C 0.79023(18) -0.26522(15) -0.18724(15) 0.0237(5) Uani 1 1 d .
H11 H 0.7321 -0.2685 -0.1669 0.028 Uiso 1 1 calc R
C12 C 0.86132(17) -0.32576(15) -0.17054(14) 0.0226(5) Uani 1 1 d .
H12 H 0.8503 -0.3700 -0.1408 0.027 Uiso 1 1 calc R
C13 C 0.94881(17) -0.31878(14) -0.19910(14) 0.0204(5) Uani 1 1 d .
C14 C 0.84450(18) -0.06760(14) -0.32555(14) 0.0229(5) Uani 1 1 d .
H14A H 0.7739 -0.0842 -0.3393 0.028 Uiso 1 1 calc R
H14B H 0.8555 -0.0364 -0.3717 0.028 Uiso 1 1 calc R
C15 C 0.86379(17) -0.01616(14) -0.24802(14) 0.0215(5) Uani 1 1 d .
C16 C 0.98345(18) 0.02132(15) -0.11849(15) 0.0241(5) Uani 1 1 d .
H16A H 1.0271 -0.0086 -0.0739 0.029 Uiso 1 1 calc R
H16B H 0.9241 0.0378 -0.0998 0.029 Uiso 1 1 calc R
C17 C 1.04061(18) 0.09411(15) -0.13721(16) 0.0248(5) Uani 1 1 d .
H17A H 1.0507 0.1302 -0.0905 0.030 Uiso 1 1 calc R
H17B H 0.9998 0.1208 -0.1857 0.030 Uiso 1 1 calc R
C18 C 1.14408(17) 0.07284(15) -0.15337(15) 0.0239(5) Uani 1 1 d .
H18A H 1.1377 0.0249 -0.1861 0.029 Uiso 1 1 calc R
H18B H 1.1658 0.1146 -0.1851 0.029 Uiso 1 1 calc R
C19 C 1.22401(17) 0.06103(14) -0.07179(15) 0.0219(5) Uani 1 1 d .
H19A H 1.2446 0.1123 -0.0476 0.026 Uiso 1 1 calc R
H19B H 1.1933 0.0325 -0.0334 0.026 Uiso 1 1 calc R
C20 C 1.38415(17) 0.05048(14) -0.11342(14) 0.0209(5) Uani 1 1 d .
C21 C 1.47538(17) 0.00017(14) -0.11360(13) 0.0187(5) Uani 1 1 d .
C22 C 1.55588(17) 0.03069(15) -0.14178(14) 0.0224(5) Uani 1 1 d .
H22 H 1.5555 0.0831 -0.1582 0.027 Uiso 1 1 calc R
C23 C 1.63663(17) -0.01781(15) -0.14522(15) 0.0242(5) Uani 1 1 d .
H23 H 1.6912 0.0012 -0.1644 0.029 Uiso 1 1 calc R
C24 C 1.63457(17) -0.09546(15) -0.11938(13) 0.0206(5) Uani 1 1 d .
H24 H 1.6875 -0.1297 -0.1213 0.025 Uiso 1 1 calc R
C25 C 1.55185(16) -0.12089(14) -0.09055(13) 0.0181(5) Uani 1 1 d .
C26 C 1.54691(16) -0.20607(14) -0.06565(13) 0.0188(5) Uani 1 1 d .
C27 C 1.44671(17) -0.30781(14) -0.01848(14) 0.0220(5) Uani 1 1 d .
H27A H 1.4082 -0.3080 0.0239 0.026 Uiso 1 1 calc R
H27B H 1.5112 -0.3337 0.0046 0.026 Uiso 1 1 calc R
C28 C 1.38854(17) -0.35440(14) -0.09364(15) 0.0222(5) Uani 1 1 d .
H28A H 1.4272 -0.3554 -0.1359 0.027 Uiso 1 1 calc R
H28B H 1.3239 -0.3289 -0.1171 0.027 Uiso 1 1 calc R
C29 C 1.37017(18) -0.43844(14) -0.06811(15) 0.0236(5) Uani 1 1 d .
H29A H 1.3446 -0.4364 -0.0183 0.028 Uiso 1 1 calc R
H29B H 1.4348 -0.4660 -0.0541 0.028 Uiso 1 1 calc R
C30 C 1.29584(17) -0.48595(14) -0.13414(15) 0.0228(5) Uani 1 1 d .
H30A H 1.3184 -0.4852 -0.1854 0.027 Uiso 1 1 calc R
H30B H 1.2960 -0.5403 -0.1159 0.027 Uiso 1 1 calc R
C31 C 1.12775(18) -0.47422(14) -0.10419(15) 0.0225(5) Uani 1 1 d .
C32 C 1.02467(18) -0.43439(14) -0.12544(15) 0.0239(5) Uani 1 1 d .
H32A H 0.9722 -0.4724 -0.1490 0.029 Uiso 1 1 calc R
H32B H 1.0099 -0.4125 -0.0756 0.029 Uiso 1 1 calc R
N1 N 1.46823(15) -0.17419(13) -0.39299(13) 0.0254(5) Uani 1 1 d .
N2 N 1.05447(13) -0.24890(11) -0.27628(11) 0.0179(4) Uani 1 1 d .
H2A H 1.0669 -0.2853 -0.3086 0.021 Uiso 1 1 calc R
N3 N 0.95155(14) -0.02874(12) -0.19162(12) 0.0222(4) Uani 1 1 d .
H3A H 0.9899 -0.0672 -0.1988 0.027 Uiso 1 1 calc R
N4 N 1.31402(14) 0.01854(12) -0.08032(12) 0.0207(4) Uani 1 1 d .
H4 H 1.3220 -0.0294 -0.0631 0.025 Uiso 1 1 calc R
N5 N 1.47307(14) -0.07463(11) -0.08717(11) 0.0178(4) Uani 1 1 d .
N6 N 1.46580(14) -0.22641(12) -0.03869(12) 0.0207(4) Uani 1 1 d .
H6A H 1.4232 -0.1905 -0.0330 0.025 Uiso 1 1 calc R
N7 N 1.19216(14) -0.45505(12) -0.15029(12) 0.0216(4) Uani 1 1 d .
H7 H 1.1720 -0.4231 -0.1913 0.026 Uiso 1 1 calc R
O1 O 1.46261(14) -0.20403(12) -0.46149(11) 0.0343(5) Uani 1 1 d .
O2 O 1.54446(13) -0.14020(13) -0.35250(12) 0.0369(5) Uani 1 1 d .
O3 O 1.11097(12) -0.13559(10) -0.20681(10) 0.0211(4) Uani 1 1 d .
O4 O 1.02648(12) -0.37299(10) -0.18426(10) 0.0218(4) Uani 1 1 d .
O5 O 1.14661(13) -0.52249(10) -0.04647(10) 0.0286(4) Uani 1 1 d .
O6 O 1.61613(12) -0.25161(10) -0.07138(10) 0.0248(4) Uani 1 1 d .
O7 O 1.37726(13) 0.11794(10) -0.14352(11) 0.0289(4) Uani 1 1 d .
O8 O 0.80140(12) 0.03454(10) -0.24141(10) 0.0242(4) Uani 1 1 d .
O9 O 0.90794(12) -0.13612(10) -0.31663(9) 0.0211(4) Uani 1 1 d .

loop_
_atom_site_aniso_label
_atom_site_aniso_U_11
_atom_site_aniso_U_22
_atom_site_aniso_U_33
_atom_site_aniso_U_23
_atom_site_aniso_U_13
_atom_site_aniso_U_12
O1W 0.0416(11) 0.0212(10) 0.0401(11) -0.0003(8) 0.0001(9) 0.0035(9)
C1S 0.0283(13) 0.0285(14) 0.0255(12) 0.0008(10) 0.0083(10) -0.0010(11)
C2S 0.0285(12) 0.0259(14) 0.0267(12) -0.0044(10) 0.0110(10) -0.0058(11)
O1S 0.0222(8) 0.0216(9) 0.0344(9) 0.0039(7) 0.0123(7) -0.0014(7)
S1 0.0190(3) 0.0198(3) 0.0247(3) 0.0027(2) 0.0072(2) 0.0009(2)
C1 0.0188(11) 0.0194(12) 0.0243(11) 0.0043(9) 0.0076(9) 0.0017(9)
C2 0.0237(11) 0.0170(12) 0.0192(11) 0.0004(9) 0.0069(9) 0.0009(9)
C3 0.0201(11) 0.0144(11) 0.0210(11) -0.0002(9) 0.0037(9) 0.0001(9)
C4 0.0181(10) 0.0142(11) 0.0205(11) 0.0035(9) 0.0066(9) 0.0009(9)
C5 0.0217(11) 0.0228(13) 0.0190(11) -0.0013(9) 0.0037(9) -0.0003(10)
C6 0.0178(11) 0.0258(13) 0.0244(12) -0.0016(10) 0.0021(9) -0.0016(10)
C7 0.0187(10) 0.0169(12) 0.0189(11) 0.0019(9) 0.0040(9) 0.0014(9)
C8 0.0174(10) 0.0183(12) 0.0188(10) -0.0033(9) 0.0067(8) -0.0006(9)
C9 0.0208(11) 0.0168(12) 0.0203(11) -0.0034(9) 0.0046(9) -0.0007(9)
C10 0.0196(11) 0.0216(13) 0.0249(12) -0.0036(10) 0.0052(9) 0.0024(9)
C11 0.0199(11) 0.0271(13) 0.0268(12) -0.0048(10) 0.0109(9) -0.0010(10)
C12 0.0239(12) 0.0206(13) 0.0249(12) -0.0001(10) 0.0089(10) -0.0024(10)
C13 0.0193(11) 0.0189(12) 0.0228(11) -0.0032(9) 0.0051(9) 0.0011(9)
C14 0.0231(11) 0.0201(13) 0.0248(12) 0.0009(10) 0.0042(10) 0.0057(10)
C15 0.0214(11) 0.0185(12) 0.0258(12) 0.0011(10) 0.0079(9) -0.0017(9)
C16 0.0205(11) 0.0262(14) 0.0260(12) -0.0063(10) 0.0060(9) 0.0021(10)
C17 0.0232(11) 0.0223(13) 0.0290(13) -0.0032(10) 0.0063(10) 0.0025(10)
C18 0.0236(12) 0.0223(13) 0.0258(12) -0.0003(10) 0.0062(10) -0.0007(10)
C19 0.0205(11) 0.0208(12) 0.0263(12) -0.0015(10) 0.0093(10) 0.0010(9)
C20 0.0213(11) 0.0181(12) 0.0232(11) 0.0003(9) 0.0054(9) 0.0006(9)
C21 0.0202(11) 0.0186(12) 0.0169(10) 0.0010(9) 0.0037(9) -0.0011(9)
C22 0.0223(11) 0.0200(13) 0.0256(12) 0.0021(10) 0.0075(9) -0.0021(10)
C23 0.0181(11) 0.0250(13) 0.0295(12) 0.0007(10) 0.0060(9) -0.0034(10)
C24 0.0186(11) 0.0247(13) 0.0188(11) -0.0006(9) 0.0053(9) 0.0015(9)
C25 0.0175(10) 0.0193(12) 0.0169(10) -0.0012(9) 0.0029(8) 0.0001(9)
C26 0.0190(10) 0.0191(12) 0.0175(10) -0.0007(9) 0.0030(9) 0.0009(9)
C27 0.0217(11) 0.0186(12) 0.0258(12) 0.0041(10) 0.0063(9) 0.0001(10)
C28 0.0215(11) 0.0184(12) 0.0267(12) 0.0039(10) 0.0057(9) 0.0010(9)
C29 0.0243(12) 0.0189(13) 0.0258(12) 0.0031(10) 0.0027(10) -0.0004(10)
C30 0.0227(11) 0.0180(12) 0.0277(12) 0.0000(10) 0.0063(10) 0.0024(10)
C31 0.0245(11) 0.0171(12) 0.0255(12) -0.0031(10) 0.0052(10) -0.0005(10)
C32 0.0252(12) 0.0190(13) 0.0288(12) 0.0026(10) 0.0091(10) -0.0011(10)
N1 0.0225(10) 0.0259(12) 0.0293(11) 0.0028(9) 0.0092(9) 0.0031(9)
N2 0.0187(9) 0.0154(10) 0.0210(9) -0.0027(8) 0.0075(7) -0.0001(8)
N3 0.0202(9) 0.0199(11) 0.0269(10) -0.0033(8) 0.0064(8) 0.0028(8)
N4 0.0189(9) 0.0171(10) 0.0273(10) 0.0025(8) 0.0082(8) 0.0015(8)
N5 0.0178(9) 0.0177(10) 0.0176(9) -0.0005(7) 0.0036(7) -0.0006(8)
N6 0.0195(9) 0.0158(10) 0.0277(10) 0.0022(8) 0.0075(8) 0.0017(8)
N7 0.0209(10) 0.0190(10) 0.0248(10) 0.0016(8) 0.0050(8) 0.0014(8)
O1 0.0331(10) 0.0430(12) 0.0319(10) -0.0068(9) 0.0182(8) -0.0015(9)
O2 0.0194(9) 0.0491(13) 0.0424(11) -0.0055(9) 0.0080(8) -0.0070(8)
O3 0.0201(8) 0.0194(9) 0.0246(8) -0.0045(7) 0.0067(6) -0.0001(7)
O4 0.0211(8) 0.0189(9) 0.0274(8) 0.0031(7) 0.0099(7) 0.0026(7)
O5 0.0306(9) 0.0240(10) 0.0316(9) 0.0058(8) 0.0085(8) 0.0042(8)
O6 0.0243(8) 0.0200(9) 0.0315(9) 0.0046(7) 0.0095(7) 0.0060(7)
O7 0.0268(9) 0.0180(9) 0.0457(11) 0.0085(8) 0.0165(8) 0.0033(7)
O8 0.0225(8) 0.0221(9) 0.0298(9) -0.0001(7) 0.0097(7) 0.0050(7)
O9 0.0229(8) 0.0176(9) 0.0234(8) 0.0008(7) 0.0068(6) 0.0038(7)

loop_
_atom_type_symbol
_atom_type_description
_atom_type_scat_dispersion_real
_atom_type_scat_dispersion_imag
_atom_type_scat_source
C C 0.0181 0.0091 'International Tables Vol C Tables 4.2.6.8 and 6.1.1.4'
H H 0.0000 0.0000 'International Tables Vol C Tables 4.2.6.8 and 6.1.1.4'
N N 0.0311 0.0180 'International Tables Vol C Tables 4.2.6.8 and 6.1.1.4'
O O 0.0492 0.0322 'International Tables Vol C Tables 4.2.6.8 and 6.1.1.4'
S S 0.3331 0.5567 'International Tables Vol C Tables 4.2.6.8 and 6.1.1.4'

loop_
_geom_angle_atom_site_label_1
_geom_angle_atom_site_label_2
_geom_angle_atom_site_label_3
_geom_angle
O1S S1 C2S 106.40(11)
O1S S1 C1S 105.77(11)
C2S S1 C1S 96.63(12)
C2 C1 C6 122.6(2)
C2 C1 N1 118.9(2)
C6 C1 N1 118.5(2)
C1 C2 C3 118.3(2)
C2 C3 C4 120.6(2)
C5 C4 C3 119.5(2)
C5 C4 C7 118.0(2)
C3 C4 C7 122.38(19)
C6 C5 C4 120.5(2)
C5 C6 C1 118.4(2)
O3 C7 N2 123.0(2)
O3 C7 C4 120.1(2)
N2 C7 C4 116.9(2)
C9 C8 C13 118.9(2)
C9 C8 N2 121.1(2)
C13 C8 N2 119.9(2)
O9 C9 C10 124.4(2)
O9 C9 C8 115.4(2)
C10 C9 C8 120.2(2)
C9 C10 C11 119.7(2)
C10 C11 C12 121.2(2)
C13 C12 C11 118.6(2)
O4 C13 C12 124.3(2)
O4 C13 C8 114.4(2)
C12 C13 C8 121.2(2)
O9 C14 C15 113.71(18)
O8 C15 N3 124.3(2)
O8 C15 C14 119.7(2)
N3 C15 C14 116.0(2)
N3 C16 C17 111.5(2)
C16 C17 C18 112.0(2)
C19 C18 C17 111.1(2)
N4 C19 C18 114.3(2)
O7 C20 N4 123.5(2)
O7 C20 C21 120.3(2)
N4 C20 C21 116.2(2)
N5 C21 C22 123.0(2)
N5 C21 C20 116.8(2)
C22 C21 C20 120.2(2)
C23 C22 C21 119.1(2)
C22 C23 C24 118.5(2)
C23 C24 C25 118.6(2)
N5 C25 C24 123.4(2)
N5 C25 C26 117.5(2)
C24 C25 C26 119.0(2)
O6 C26 N6 124.6(2)
O6 C26 C25 119.5(2)
N6 C26 C25 115.8(2)
N6 C27 C28 112.92(19)
C27 C28 C29 110.23(19)
C28 C29 C30 114.79(19)
N7 C30 C29 112.4(2)
O5 C31 N7 124.2(2)
O5 C31 C32 118.8(2)
N7 C31 C32 117.0(2)
O4 C32 C31 108.45(19)
O1 N1 O2 123.6(2)
O1 N1 C1 117.79(19)
O2 N1 C1 118.6(2)
C7 N2 C8 122.19(19)
C15 N3 C16 121.4(2)
C20 N4 C19 122.8(2)
C25 N5 C21 117.3(2)
C26 N6 C27 122.0(2)
C31 N7 C30 122.8(2)
C13 O4 C32 118.09(18)
C9 O9 C14 117.68(18)

loop_
_geom_bond_atom_site_label_1
_geom_bond_atom_site_label_2
_geom_bond_distance
C1S S1 1.783(2)
C2S S1 1.782(3)
O1S S1 1.5073(16)
C1 C2 1.381(3)
C1 C6 1.387(3)
C1 N1 1.471(3)
C2 C3 1.382(3)
C3 C4 1.398(3)
C4 C5 1.395(3)
C4 C7 1.491(3)
C5 C6 1.381(3)
C7 O3 1.235(3)
C7 N2 1.355(3)
C8 C9 1.397(3)
C8 C13 1.402(3)
C8 N2 1.422(3)
C9 O9 1.374(3)
C9 C10 1.384(3)
C10 C11 1.389(3)
C11 C12 1.390(3)
C12 C13 1.384(3)
C13 O4 1.375(3)
C14 O9 1.432(3)
C14 C15 1.522(3)
C15 O8 1.230(3)
C15 N3 1.340(3)
C16 N3 1.457(3)
C16 C17 1.529(3)
C17 C18 1.533(3)
C18 C19 1.527(3)
C19 N4 1.453(3)
C20 O7 1.243(3)
C20 N4 1.323(3)
C20 C21 1.503(3)
C21 N5 1.345(3)
C21 C22 1.387(3)
C22 C23 1.382(3)
C23 C24 1.388(3)
C24 C25 1.389(3)
C25 N5 1.337(3)
C25 C26 1.509(3)
C26 O6 1.237(3)
C26 N6 1.328(3)
C27 N6 1.459(3)
C27 C28 1.524(3)
C28 C29 1.525(3)
C29 C30 1.526(3)
C30 N7 1.463(3)
C31 O5 1.238(3)
C31 N7 1.332(3)
C31 C32 1.515(3)
C32 O4 1.431(3)
N1 O1 1.228(3)
N1 O2 1.231(3)
